data_1539675
loop_
_publ_author_name
'Fedoseev, A.M.'
'Grigor'ev, M.S.'
'Yanovskii, A.I.'
'Spitsyn, V.I.'
'Struchkov, Yu.T.'

_publ_section_title
;
 Synthesis, crystal and molecular structures of novel praseodymium(III)
 compound (N H4)28 Pr8 Mo58 O200 (H2 O)40
;
_journal_name_full 'Doklady Akademii Nauk SSSR'
_journal_page_first 111
_journal_page_last 114
_journal_volume 297
_journal_year 1987
_chemical_formula_sum 'H192 Mo58 N28 O240 Pr8'
_chemical_name_systematic '(N H4)28 Pr8 Mo58 O200 (H2 O)40'
_space_group_IT_number 2
_symmetry_space_group_name_Hall '-P 1'
_symmetry_space_group_name_H-M 'P -1'
_cell_angle_alpha 96.31
_cell_angle_beta 96.71
_cell_angle_gamma 112.33
_cell_formula_units_Z 1
_cell_length_a 15.787
_cell_length_b 18.509
_cell_length_c 22.923
_cell_volume 6065.992
_citation_journal_id_ASTM DANKAS
_cod_data_source_file Fedoseev_DANKAS_1987_1834.cif
_cod_data_source_block H192Mo58N28O240Pr8
_cod_database_code 1539675

loop_
_symmetry_equiv_pos_as_xyz
x,y,z
-x,-y,-z

loop_
_atom_site_label
_atom_site_type_symbol
_atom_site_fract_x
_atom_site_fract_y
_atom_site_fract_z
_atom_site_occupancy
_atom_site_U_iso_or_equiv
O12 O-2 0.547 -0.141 0.358 1 0.0
N4 N-3 0.176 0.478 0.189 1 0.0
O82 O-2 0.74 0.211 0.996 1 0.0
O6 O-2 0.292 -0.215 0.511 1 0.0
O87 O-2 0.739 0.165 0.122 1 0.0
Mo25 Mo+6 0.7741 0.1892 0.0555 1 0.0
O118 O-2 0.019 0.802 0.519 1 0.0
Pr3 Pr+3 0.9017 0.0059 0.6117 1 0.0
Mo28 Mo+6 0.6734 0.3577 0.8877 1 0.0
Mo2 Mo+6 0.4084 -0.2018 0.5056 1 0.0
O102 O-2 0.144 0.18 0.907 1 0.0
O81 O-2 0.595 0.228 0.873 1 0.0
Mo18 Mo+6 0.913 0.3695 0.5784 1 0.0
O24 O-2 0.52 -0.389 0.473 1 0.0
O67 O-2 0.028 0.175 0.808 1 0.0
Pr4 Pr+3 0.5486 -0.1119 0.8216 1 0.0
O11 O-2 0.704 -0.127 0.432 1 0.0
O45 O-2 0.822 -0.116 0.776 1 0.0
N13 N-3 0.345 0.046 0.942 1 0.0
O73 O-2 0.085 0.394 0.882 1 0.0
O31 O-2 0.937 -0.138 0.849 1 0.0
N8 N-3 0.04 0.489 0.093 1 0.0
O20 O-2 0.732 -0.046 0.565 1 0.0
O92 O-2 0.523 0.013 0.805 1 0.0
Mo9 Mo+6 0.9221 -0.2451 0.8245 1 0.0
O4 O-2 0.668 -0.052 0.764 1 0.0
O15 O-2 0.17 -0.255 0.589 1 0.0
N3 N-3 0.459 0.519 0.159 1 0.0
Mo27 Mo+6 0.7188 0.0966 0.9245 1 0.0
O61 O-2 0.17 0.24 0.744 1 0.0
O16 O-2 0.278 -0.263 0.687 1 0.0
O23 O-2 0.476 -0.127 0.716 1 0.0
O53 O-2 0.21 0.381 0.692 1 0.0
O7 O-2 0.465 -0.095 0.55 1 0.0
O48 O-2 0.672 -0.463 0.736 1 0.0
N6 N-3 0.317 0.002 0.694 1 0.0
O70 O-2 0.769 0.209 0.639 1 0.0
O104 O-2 0.986 0.245 0.908 1 0.0
O34 O-2 0.922 -0.2 0.735 1 0.0
O119 O-2 0.318 0.187 0.325 1 0.0
Mo15 Mo+6 0.8506 -0.3176 0.6768 1 0.0
O96 O-2 0.707 0.453 0.92 1 0.0
O89 O-2 0.704 0.09 0.009 1 0.0
O84 O-2 0.355 0.216 0.862 1 0.0
O60 O-2 0.345 0.369 0.781 1 0.0
O83 O-2 0.458 0.248 0.778 1 0.0
O8 O-2 0.417 -0.303 0.5 1 0.0
O120 O-2 -0.008 0.395 0.397 1 0.0
Mo19 Mo+6 0.0374 0.2007 0.7362 1 0.0
N14 N-3 0.195 0.087 0.8 1 0.0
O29 O-2 0.9 -0.281 0.89 1 0.0
O35 O-2 0.631 -0.299 0.904 1 0.0
O1 O-2 0.713 0.099 0.718 1 0.0
N7 N-3 0.159 0.494 0.515 1 0.0
O13 O-2 0.598 -0.054 0.472 1 0.0
O76 O-2 0.827 0.411 0.709 1 0.0
N5 N-3 0.23 0.906 0.532 1 0.0
O77 O-2 0.49 0.205 0.955 1 0.0
O99 O-2 0.927 0.335 0.983 1 0.0
O115 O-2 0.127 0.411 0.01 1 0.0
Mo21 Mo+6 0.0995 0.4328 0.8178 1 0.0
Mo11 Mo+6 0.0573 -0.1846 0.7184 1 0.0
Mo4 Mo+6 0.2759 -0.2492 0.6137 1 0.0
O30 O-2 0.034 -0.232 0.816 1 0.0
O3 O-2 0.804 -0.002 0.685 1 0.0
O58 O-2 0.943 0.342 0.664 1 0.0
O108 O-2 0.024 0.108 0.566 1 0.0
Mo13 Mo+6 0.9526 -0.08 0.7656 1 0.0
O107 O-2 0.874 -0.019 0.499 1 0.0
O65 O-2 0.9 0.264 0.561 1 0.0
O91 O-2 0.58 0.147 0.755 1 0.0
N12 N-3 0.389 0.341 0.964 1 0.0
O47 O-2 0.937 -0.062 0.694 1 0.0
O114 O-2 0.169 0.744 0.192 1 0.0
N2 N-3 0.522 0.37 0.695 1 0.0
O95 O-2 0.662 -0.004 0.897 1 0.0
O80 O-2 0.67 0.313 0.977 1 0.0
O46 O-2 0.994 0.01 0.811 1 0.0
O28 O-2 0.375 -0.439 0.555 1 0.0
O18 O-2 0.28 -0.346 0.579 1 0.0
O43 O-2 0.856 -0.038 0.888 1 0.0
O111 O-2 0.526 -0.242 0.765 1 0.0
O17 O-2 0.335 -0.135 0.628 1 0.0
O74 O-2 0.971 0.405 0.787 1 0.0
O54 O-2 0.081 0.392 0.602 1 0.0
O50 O-2 0.732 -0.318 0.693 1 0.0
O66 O-2 0.962 0.468 0.633 1 0.0
O49 O-2 0.594 -0.357 0.759 1 0.0
O110 O-2 0.374 -0.182 0.8 1 0.0
O72 O-2 0.128 0.53 0.842 1 0.0
N11 N-3 0.261 0.592 0.743 1 0.0
Mo16 Mo+6 0.0961 0.3651 0.6735 1 0.0
O98 O-2 0.784 0.342 0.904 1 0.0
O57 O-2 0.092 0.328 0.764 1 0.0
O86 O-2 0.54 0.335 0.885 1 0.0
Mo3 Mo+6 0.5886 -0.1505 0.429 1 0.0
O71 O-2 0.864 0.123 0.603 1 0.0
O19 O-2 0.634 0.048 0.582 1 0.0
O27 O-2 0.418 -0.348 0.664 1 0.0
O69 O-2 0.922 0.204 0.717 1 0.0
O88 O-2 0.882 0.19 0.06 1 0.0
O10 O-2 0.416 -0.219 0.601 1 0.0
O56 O-2 0.093 0.452 0.722 1 0.0
Mo12 Mo+6 0.8012 -0.1313 0.8541 1 0.0
O32 O-2 0.847 -0.338 0.768 1 0.0
N1 N-3 0.333 0.58 0.39 1 0.0
O117 O-2 0.282 0.976 0.813 1 0.0
O97 O-2 0.676 0.359 0.81 1 0.0
O44 O-2 0.683 -0.149 0.845 1 0.0
O63 O-2 0.802 0.359 0.571 1 0.0
N9 N-3 0.403 0.443 0.413 1 0.0
O64 O-2 0.946 0.407 0.514 1 0.0
Mo23 Mo+6 0.597 0.2066 0.9657 1 0.0
O94 O-2 0.837 0.116 0.926 1 0.0
O109 O-2 0.843 -0.142 0.581 1 0.0
O62 O-2 0.226 0.446 0.814 1 0.0
O21 O-2 0.588 -0.094 0.629 1 0.0
O79 O-2 0.576 0.106 0.921 1 0.0
Pr1 Pr+3 0.6108 0.1356 0.6584 1 0.0
Mo7 Mo+6 0.5597 -0.2932 0.5023 1 0.0
O112 O-2 0.473 -0.066 0.903 1 0.0
O103 O-2 0.049 0.022 0.941 1 0.0
O5 O-2 0.423 -0.184 0.432 1 0.0
O68 O-2 0.009 0.112 0.69 1 0.0
O113 O-2 0.528 -0.2 0.9 1 0.0
O78 O-2 0.614 0.189 0.035 1 0.0
Mo14 Mo+6 0.6956 -0.3657 0.7624 1 0.0
O42 O-2 0.984 -0.294 0.689 1 0.0
O93 O-2 0.694 0.135 0.853 1 0.0
O22 O-2 0.499 -0.001 0.66 1 0.0
O105 O-2 0.004 0.145 0.002 1 0.0
Pr2 Pr+3 0.9706 0.1028 0.8894 1 0.0
O9 O-2 0.565 -0.171 0.515 1 0.0
Mo17 Mo+6 0.2304 0.3428 0.7923 1 0.0
O14 O-2 0.545 -0.264 0.42 1 0.0
O38 O-2 0.712 -0.389 0.844 1 0.0
O39 O-2 0.063 -0.151 0.65 1 0.0
O85 O-2 0.449 0.117 0.831 1 0.0
O40 O-2 0.166 -0.181 0.738 1 0.0
O55 O-2 0.036 0.253 0.652 1 0.0
Mo10 Mo+6 0.7407 -0.2958 0.9021 1 0.0
O100 O-2 0.852 0.432 0.019 1 0.0
O36 O-2 0.772 -0.323 0.969 1 0.0
N10 N-3 0.302 0.239 0.679 1 0.0
Mo20 Mo+6 0.8814 0.2154 0.6374 1 0.0
Mo26 Mo+6 0.5636 0.1134 0.825 1 0.0
Mo8 Mo+6 0.4038 -0.3439 0.5884 1 0.0
Mo1 Mo+6 0.7587 0.0322 0.745 1 0.0
O90 O-2 0.802 0.299 0.066 1 0.0
Mo24 Mo+6 0.4633 0.2306 0.8466 1 0.0
O26 O-2 0.527 -0.304 0.582 1 0.0
Mo29 Mo+6 0.8228 0.3389 0.9899 1 0.0
O41 O-2 0.07 -0.086 0.769 1 0.0
O25 O-2 0.676 -0.26 0.521 1 0.0
O101 O-2 0.666 0.277 0.702 1 0.0
Mo6 Mo+6 0.471 -0.1009 0.6463 1 0.0
O116 O-2 0.15 0.677 0.796 1 0.0
O52 O-2 0.849 -0.272 0.616 1 0.0
O33 O-2 0.775 -0.254 0.82 1 0.0
O37 O-2 0.808 -0.183 0.924 1 0.0
O75 O-2 0.985 0.542 0.749 1 0.0
Mo22 Mo+6 0.947 0.4457 0.7168 1 0.0
O51 O-2 0.817 -0.416 0.648 1 0.0
O2 O-2 0.85 0.081 0.808 1 0.0
Mo5 Mo+6 0.621 -0.0518 0.5575 1 0.0
O106 O-2 0.048 -0.024 0.604 1 0.0
O59 O-2 0.233 0.315 0.859 1 0.0
